data_7251608
loop_
_publ_author_name
'Li, Qiuyu'
'Wu, Ruixue'
'Wu, Tianbao'
'Wei, Renkang'
'Li, Zhijiao'
'Gao, Shang'
'Wang, Minyan'
'Yao, Hequan'
'Lin, Aijun'

_publ_section_title
;
 Palladium-catalyzed asymmetric sequential hydroalkylation and
 hydroamination of 1,3-enynes with 3-hydroxyindoles
;
_journal_issue 7
_journal_name_full 'Green Chemistry'
_journal_page_first 3232
_journal_page_last 3242
_journal_paper_doi 10.1039/D5GC05558J
_journal_volume 28
_journal_year 2026
_chemical_formula_sum 'C38 H40 N2 O5'
_chemical_formula_weight 604.72
_space_group_crystal_system monoclinic
_space_group_IT_number 4
_space_group_name_Hall 'P 2yb'
_space_group_name_H-M_alt 'P 1 21 1'
_atom_sites_solution_hydrogens mixed
_audit_creation_method SHELXL-2019/3
_audit_update_record
;
2024-07-16 deposited with the CCDC.	2026-01-12 downloaded from the CCDC.
;
_cell_angle_alpha 90
_cell_angle_beta 91.234(2)
_cell_angle_gamma 90
_cell_formula_units_Z 2
_cell_length_a 15.3057(4)
_cell_length_b 6.32680(10)
_cell_length_c 16.4984(4)
_cell_measurement_temperature 170(2)
_cell_volume 1597.27(6)
_computing_structure_refinement 'SHELXL-2019/2 (Sheldrick, 2019)'
_diffrn_ambient_temperature 170(2)
_diffrn_measured_fraction_theta_full 0.999
_diffrn_measured_fraction_theta_max 0.993
_diffrn_radiation_type CuK\a
_diffrn_radiation_wavelength 1.54178
_diffrn_reflns_av_R_equivalents 0.0806
_diffrn_reflns_av_unetI/netI 0.0520
_diffrn_reflns_Laue_measured_fraction_full 0.999
_diffrn_reflns_Laue_measured_fraction_max 0.993
_diffrn_reflns_limit_h_max 19
_diffrn_reflns_limit_h_min -18
_diffrn_reflns_limit_k_max 7
_diffrn_reflns_limit_k_min -7
_diffrn_reflns_limit_l_max 20
_diffrn_reflns_limit_l_min -20
_diffrn_reflns_number 32890
_diffrn_reflns_point_group_measured_fraction_full 0.997
_diffrn_reflns_point_group_measured_fraction_max 0.986
_diffrn_reflns_theta_full 67.679
_diffrn_reflns_theta_max 74.691
_diffrn_reflns_theta_min 2.679
_exptl_absorpt_coefficient_mu 0.665
_exptl_absorpt_correction_T_max 0.7538
_exptl_absorpt_correction_T_min 0.5449
_exptl_absorpt_correction_type multi-scan
_exptl_absorpt_process_details
;
 SADABS 2016/2: Krause, L., Herbst-Irmer, R., Sheldrick G.M. & Stalke D.,
 J. Appl. Cryst. 48 (2015) 3-10
;
_exptl_crystal_density_diffrn 1.257
_exptl_crystal_F_000 644
_exptl_crystal_size_max 0.150
_exptl_crystal_size_mid 0.080
_exptl_crystal_size_min 0.050
_refine_diff_density_max 0.206
_refine_diff_density_min -0.165
_refine_diff_density_rms 0.039
_refine_ls_abs_structure_details
;
 Flack x determined using 2439 quotients [(I+)-(I-)]/[(I+)+(I-)]
 (Parsons, Flack and Wagner, Acta Cryst. B69 (2013) 249-259).
;
_refine_ls_abs_structure_Flack -0.04(13)
_refine_ls_extinction_coef 0.0044(6)
_refine_ls_extinction_expression Fc^*^=kFc[1+0.001xFc^2^\l^3^/sin(2\q)]^-1/4^
_refine_ls_extinction_method 'SHELXL-2019/2 (Sheldrick 2019)'
_refine_ls_goodness_of_fit_ref 1.028
_refine_ls_hydrogen_treatment mixed
_refine_ls_matrix_type full
_refine_ls_number_parameters 417
_refine_ls_number_reflns 6435
_refine_ls_number_restraints 2
_refine_ls_restrained_S_all 1.028
_refine_ls_R_factor_all 0.0463
_refine_ls_R_factor_gt 0.0411
_refine_ls_shift/su_max 0.004
_refine_ls_shift/su_mean 0.000
_refine_ls_structure_factor_coef Fsqd
_refine_ls_weighting_details 'w=1/[\s^2^(Fo^2^)+(0.0433P)^2^+0.3862P] where P=(Fo^2^+2Fc^2^)/3'
_refine_ls_weighting_scheme calc
_refine_ls_wR_factor_gt 0.0999
_refine_ls_wR_factor_ref 0.1046
_reflns_Friedel_coverage 0.813
_reflns_Friedel_fraction_full 0.995
_reflns_Friedel_fraction_max 0.977
_reflns_number_gt 5877
_reflns_number_total 6435
_reflns_threshold_expression 'I > 2\s(I)'
_cod_data_source_file d5gc05558j2.cif
_cod_data_source_block cu_20232069_0m
_cod_original_sg_symbol_H-M 'P 21'
_cod_database_code 7251608
_shelx_shelxl_version_number 2019/3
_shelx_space_group_comment
;
The symmetry employed for this shelxl refinement is uniquely defined
by the following loop, which should always be used as a source of
symmetry information in preference to the above space-group names.
They are only intended as comments.
;
_shelx_estimated_absorpt_t_min 0.907
_shelx_estimated_absorpt_t_max 0.968

loop_
_space_group_symop_operation_xyz
'x, y, z'
'-x, y+1/2, -z'

loop_
_atom_site_label
_atom_site_type_symbol
_atom_site_fract_x
_atom_site_fract_y
_atom_site_fract_z
_atom_site_U_iso_or_equiv
_atom_site_adp_type
_atom_site_occupancy
_atom_site_site_symmetry_order
_atom_site_calc_flag
_atom_site_refinement_flags_posn
_atom_site_refinement_flags_adp
_atom_site_refinement_flags_occupancy
_atom_site_disorder_assembly
_atom_site_disorder_group
O3 O 0.42420(12) 1.0289(3) 0.58608(11) 0.0290(4) Uani 1 1 d . . . . .
H3 H 0.434875 0.908681 0.567052 0.044 Uiso 1 1 calc R U . . .
O2 O -0.28041(12) 0.4737(3) 0.53647(11) 0.0284(4) Uani 1 1 d . . . . .
H2 H -0.327350 0.413481 0.548316 0.043 Uiso 1 1 calc R U . . .
O1 O -0.33878(14) 0.8799(3) 0.50917(12) 0.0354(5) Uani 1 1 d . . . . .
H1 H -0.340024 0.752855 0.494348 0.053 Uiso 1 1 calc R U . . .
O4 O 0.42416(12) 0.5955(3) 0.61058(11) 0.0294(4) Uani 1 1 d D . . . .
O5 O 0.56189(13) 1.3187(4) 0.57187(14) 0.0403(5) Uani 1 1 d G . . . .
H5A H 0.529764 1.206064 0.566120 0.060 Uiso 1 1 d G U . . .
H5B H 0.525540 1.416708 0.586372 0.060 Uiso 1 1 d G U . . .
N1 N -0.17390(13) 0.8223(3) 0.68086(13) 0.0242(4) Uani 1 1 d . . . . .
N2 N 0.33833(14) 0.8561(3) 0.78684(13) 0.0268(5) Uani 1 1 d . . . . .
C38 C 0.40763(17) 0.7348(4) 0.81808(16) 0.0267(5) Uani 1 1 d . . . . .
C14 C -0.13880(16) 0.5438(4) 0.59945(15) 0.0243(5) Uani 1 1 d . . . . .
C19 C -0.10516(17) 0.7139(4) 0.64475(15) 0.0244(5) Uani 1 1 d . . . . .
C11 C -0.25532(16) 0.7710(4) 0.63383(15) 0.0240(5) Uani 1 1 d . . . . .
C32 C 0.37858(17) 0.6220(4) 0.68450(15) 0.0257(5) Uani 1 1 d . . . . .
H32 H 0.328618 0.520335 0.685827 0.031 Uiso 1 1 calc R U . . .
C18 C -0.01502(17) 0.7446(5) 0.65027(16) 0.0295(6) Uani 1 1 d . . . . .
H18 H 0.009322 0.859977 0.679857 0.035 Uiso 1 1 calc R U . . .
C13 C -0.23663(16) 0.5408(4) 0.60832(15) 0.0231(5) Uani 1 1 d . . . . .
H13 H -0.251877 0.443610 0.653670 0.028 Uiso 1 1 calc R U . . .
C33 C 0.43581(17) 0.5919(4) 0.75944(15) 0.0257(5) Uani 1 1 d . . . . .
C10 C -0.33383(17) 0.7934(4) 0.68874(17) 0.0298(6) Uani 1 1 d . . . . .
H10A H -0.388109 0.800419 0.655116 0.036 Uiso 1 1 calc R U . . .
H10B H -0.337547 0.667916 0.724337 0.036 Uiso 1 1 calc R U . . .
C15 C -0.08575(18) 0.4056(4) 0.55947(16) 0.0285(5) Uani 1 1 d . . . . .
H15 H -0.110173 0.293102 0.528283 0.034 Uiso 1 1 calc R U . . .
C2 C -0.07674(19) 0.8979(5) 0.83459(17) 0.0339(6) Uani 1 1 d . . . . .
H2A H -0.107945 0.768264 0.831581 0.041 Uiso 1 1 calc R U . . .
C7 C -0.25269(19) 1.0973(5) 0.74979(17) 0.0336(6) Uani 1 1 d . . . . .
H7 H -0.254317 1.222073 0.781757 0.040 Uiso 1 1 calc R U . . .
C31 C 0.41233(16) 1.0126(4) 0.67113(15) 0.0254(5) Uani 1 1 d . . . . .
H31A H 0.395095 1.153082 0.691854 0.031 Uiso 1 1 calc R U . . .
H31B H 0.469128 0.975542 0.697226 0.031 Uiso 1 1 calc R U . . .
C20 C 0.34392(16) 0.8498(4) 0.69721(15) 0.0255(5) Uani 1 1 d . . . . .
C8 C -0.16595(17) 1.0360(4) 0.71368(16) 0.0275(5) Uani 1 1 d . . . . .
H8 H -0.152820 1.135589 0.668480 0.033 Uiso 1 1 calc R U . . .
C1 C -0.09499(17) 1.0563(4) 0.77894(16) 0.0284(5) Uani 1 1 d . . . . .
C23 C 0.2411(2) 1.1560(5) 0.77137(19) 0.0393(7) Uani 1 1 d . . . . .
H23 H 0.214580 1.281280 0.790884 0.047 Uiso 1 1 calc R U . . .
C25 C 0.27460(18) 1.0175(5) 0.90847(17) 0.0338(6) Uani 1 1 d . . . . .
C37 C 0.44758(19) 0.7404(5) 0.89467(16) 0.0348(6) Uani 1 1 d . . . . .
H37 H 0.428697 0.837014 0.934757 0.042 Uiso 1 1 calc R U . . .
C34 C 0.50434(18) 0.4546(4) 0.77595(17) 0.0309(6) Uani 1 1 d . . . . .
H34 H 0.523695 0.358721 0.735835 0.037 Uiso 1 1 calc R U . . .
C16 C 0.00473(19) 0.4327(5) 0.56534(18) 0.0339(6) Uani 1 1 d . . . . .
H16 H 0.042788 0.338200 0.538601 0.041 Uiso 1 1 calc R U . . .
C35 C 0.54437(19) 0.4600(5) 0.85262(19) 0.0373(6) Uani 1 1 d . . . . .
H35 H 0.591422 0.366723 0.865081 0.045 Uiso 1 1 calc R U . . .
C9 C -0.32597(19) 0.9898(5) 0.73999(18) 0.0352(6) Uani 1 1 d . . . . .
H9 H -0.376494 1.038839 0.766671 0.042 Uiso 1 1 calc R U . . .
C36 C 0.5158(2) 0.6009(5) 0.91083(18) 0.0392(7) Uani 1 1 d . . . . .
H36 H 0.543552 0.601913 0.962893 0.047 Uiso 1 1 calc R U . . .
C4 C 0.0319(2) 1.1158(6) 0.90073(19) 0.0446(8) Uani 1 1 d . . . . .
H4A H 0.075031 1.135679 0.942306 0.053 Uiso 1 1 calc R U . . .
C12 C -0.26223(18) 0.9163(4) 0.55880(16) 0.0295(6) Uani 1 1 d . . . . .
H12A H -0.262245 1.065314 0.577156 0.035 Uiso 1 1 calc R U . . .
H12B H -0.209898 0.895238 0.525503 0.035 Uiso 1 1 calc R U . . .
C6 C -0.0488(2) 1.2454(5) 0.78476(19) 0.0358(6) Uani 1 1 d . . . . .
H6 H -0.060172 1.354942 0.746588 0.043 Uiso 1 1 calc R U . . .
C5 C 0.0137(2) 1.2754(5) 0.8457(2) 0.0430(7) Uani 1 1 d . . . . .
H5 H 0.044162 1.406039 0.849649 0.052 Uiso 1 1 calc R U . . .
C24 C 0.31111(18) 1.0534(4) 0.82423(17) 0.0303(6) Uani 1 1 d . . . . .
H24 H 0.362529 1.150532 0.828775 0.036 Uiso 1 1 calc R U . . .
C17 C 0.03823(18) 0.5999(5) 0.61085(17) 0.0343(6) Uani 1 1 d . . . . .
H17 H 0.099835 0.616509 0.615320 0.041 Uiso 1 1 calc R U . . .
C21 C 0.25376(18) 0.8940(5) 0.66055(18) 0.0334(6) Uani 1 1 d . . . . .
H21A H 0.258484 0.919533 0.601603 0.040 Uiso 1 1 calc R U . . .
H21B H 0.215588 0.769627 0.668248 0.040 Uiso 1 1 calc R U . . .
C22 C 0.21430(19) 1.0836(6) 0.70010(19) 0.0398(7) Uani 1 1 d . . . . .
H22 H 0.167825 1.154960 0.672556 0.048 Uiso 1 1 calc R U . . .
C3 C -0.0132(2) 0.9272(6) 0.89476(18) 0.0422(7) Uani 1 1 d . . . . .
H3A H -0.000538 0.816580 0.932147 0.051 Uiso 1 1 calc R U . . .
C26 C 0.2814(2) 1.1799(6) 0.96495(19) 0.0422(7) Uani 1 1 d . . . . .
H26 H 0.309921 1.307758 0.951014 0.051 Uiso 1 1 calc R U . . .
C30 C 0.2326(2) 0.8323(6) 0.9287(2) 0.0459(8) Uani 1 1 d . . . . .
H30 H 0.226688 0.721571 0.890050 0.055 Uiso 1 1 calc R U . . .
C29 C 0.1987(2) 0.8084(7) 1.0064(2) 0.0572(10) Uani 1 1 d . . . . .
H29 H 0.170930 0.680235 1.021166 0.069 Uiso 1 1 calc R U . . .
C27 C 0.2468(2) 1.1568(7) 1.0417(2) 0.0543(10) Uani 1 1 d . . . . .
H27 H 0.251512 1.268488 1.080067 0.065 Uiso 1 1 calc R U . . .
C28 C 0.2060(3) 0.9726(8) 1.0616(2) 0.0596(11) Uani 1 1 d . . . . .
H28 H 0.182250 0.956888 1.113965 0.072 Uiso 1 1 calc R U . . .
H4 H 0.392(2) 0.523(6) 0.578(2) 0.052(11) Uiso 1 1 d D . . . .

loop_
_atom_site_aniso_label
_atom_site_aniso_U_11
_atom_site_aniso_U_22
_atom_site_aniso_U_33
_atom_site_aniso_U_23
_atom_site_aniso_U_13
_atom_site_aniso_U_12
O3 0.0334(9) 0.0279(9) 0.0258(9) 0.0024(7) 0.0021(7) -0.0053(8)
O2 0.0262(9) 0.0294(9) 0.0294(9) -0.0036(7) -0.0043(7) -0.0048(7)
O1 0.0442(12) 0.0261(9) 0.0350(11) 0.0010(8) -0.0187(9) 0.0013(8)
O4 0.0340(10) 0.0297(9) 0.0245(9) -0.0041(7) -0.0027(8) -0.0028(8)
O5 0.0331(10) 0.0324(10) 0.0557(13) -0.0055(10) 0.0090(10) -0.0074(9)
N1 0.0233(10) 0.0230(10) 0.0262(10) -0.0009(8) -0.0026(8) -0.0027(8)
N2 0.0266(11) 0.0312(12) 0.0225(10) 0.0017(9) -0.0009(8) 0.0013(9)
C38 0.0247(12) 0.0282(12) 0.0273(13) 0.0028(10) -0.0005(10) -0.0023(10)
C14 0.0237(12) 0.0254(12) 0.0236(12) 0.0026(10) -0.0005(10) -0.0026(10)
C19 0.0269(13) 0.0244(12) 0.0220(12) 0.0025(9) -0.0009(10) -0.0025(9)
C11 0.0228(12) 0.0238(12) 0.0251(12) 0.0006(10) -0.0044(10) -0.0005(9)
C32 0.0266(13) 0.0270(13) 0.0234(13) 0.0001(10) -0.0034(10) -0.0055(10)
C18 0.0266(13) 0.0351(14) 0.0269(13) 0.0004(11) 0.0002(10) -0.0074(11)
C13 0.0242(12) 0.0218(11) 0.0232(12) 0.0007(9) -0.0020(9) -0.0023(9)
C33 0.0273(12) 0.0245(12) 0.0253(12) 0.0016(10) -0.0017(10) -0.0028(10)
C10 0.0244(12) 0.0315(14) 0.0334(14) -0.0039(11) 0.0016(11) 0.0019(10)
C15 0.0286(13) 0.0291(13) 0.0278(13) -0.0011(10) 0.0021(11) -0.0014(10)
C2 0.0368(15) 0.0374(14) 0.0273(14) 0.0034(11) -0.0013(12) -0.0020(12)
C7 0.0383(15) 0.0309(13) 0.0311(14) -0.0050(11) -0.0080(12) 0.0100(12)
C31 0.0247(12) 0.0274(12) 0.0241(12) -0.0006(10) -0.0017(10) -0.0029(10)
C20 0.0236(12) 0.0288(13) 0.0241(12) 0.0011(10) -0.0019(10) -0.0026(10)
C8 0.0334(13) 0.0250(12) 0.0238(12) -0.0009(10) -0.0054(10) -0.0002(10)
C1 0.0297(13) 0.0323(13) 0.0230(12) -0.0028(10) -0.0026(10) -0.0001(11)
C23 0.0391(16) 0.0398(16) 0.0394(17) 0.0114(13) 0.0108(13) 0.0128(13)
C25 0.0300(13) 0.0404(15) 0.0313(14) 0.0060(12) 0.0061(11) 0.0084(12)
C37 0.0378(15) 0.0434(15) 0.0231(13) -0.0028(12) -0.0026(11) 0.0038(13)
C34 0.0313(13) 0.0262(12) 0.0352(14) 0.0000(11) -0.0002(11) -0.0003(11)
C16 0.0288(14) 0.0402(16) 0.0328(14) -0.0021(12) 0.0055(11) 0.0012(11)
C35 0.0330(14) 0.0393(15) 0.0393(16) 0.0063(13) -0.0074(12) 0.0065(12)
C9 0.0326(14) 0.0393(16) 0.0337(15) -0.0054(12) -0.0015(11) 0.0098(12)
C36 0.0417(16) 0.0470(17) 0.0285(14) 0.0020(13) -0.0095(12) 0.0046(14)
C4 0.0355(16) 0.065(2) 0.0332(16) -0.0143(15) -0.0099(13) 0.0091(15)
C12 0.0339(14) 0.0258(13) 0.0284(13) 0.0052(10) -0.0090(11) -0.0013(10)
C6 0.0377(15) 0.0310(14) 0.0385(16) -0.0047(12) -0.0052(12) -0.0010(12)
C5 0.0362(16) 0.0440(18) 0.0485(18) -0.0143(14) -0.0091(14) -0.0028(13)
C24 0.0300(13) 0.0311(13) 0.0301(14) 0.0015(11) 0.0054(11) 0.0028(11)
C17 0.0236(12) 0.0455(16) 0.0337(15) 0.0011(12) 0.0018(11) -0.0044(12)
C21 0.0259(13) 0.0427(15) 0.0316(14) 0.0074(12) -0.0039(11) -0.0025(11)
C22 0.0281(14) 0.0524(18) 0.0389(16) 0.0161(14) 0.0018(12) 0.0104(13)
C3 0.0428(17) 0.058(2) 0.0254(14) 0.0059(13) -0.0019(13) 0.0090(14)
C26 0.0386(16) 0.0557(19) 0.0326(16) -0.0035(14) 0.0030(13) 0.0080(14)
C30 0.0439(17) 0.0443(17) 0.0500(19) 0.0106(15) 0.0156(15) 0.0087(14)
C29 0.0486(19) 0.059(2) 0.064(2) 0.032(2) 0.0205(17) 0.0182(17)
C27 0.050(2) 0.080(3) 0.0330(17) -0.0007(17) 0.0019(15) 0.0208(19)
C28 0.055(2) 0.090(3) 0.0343(17) 0.0178(19) 0.0133(16) 0.034(2)

loop_
_atom_type_symbol
_atom_type_description
_atom_type_scat_dispersion_real
_atom_type_scat_dispersion_imag
_atom_type_scat_source
C C 0.0181 0.0091 'International Tables Vol C Tables 4.2.6.8 and 6.1.1.4'
H H 0.0000 0.0000 'International Tables Vol C Tables 4.2.6.8 and 6.1.1.4'
N N 0.0311 0.0180 'International Tables Vol C Tables 4.2.6.8 and 6.1.1.4'
O O 0.0492 0.0322 'International Tables Vol C Tables 4.2.6.8 and 6.1.1.4'

loop_
_geom_angle_atom_site_label_1
_geom_angle_atom_site_label_2
_geom_angle_atom_site_label_3
_geom_angle
_geom_angle_site_symmetry_1
_geom_angle_site_symmetry_3
_geom_angle_publ_flag
C31 O3 H3 109.5 . . ?
C13 O2 H2 109.5 . . ?
C12 O1 H1 109.5 . . ?
C32 O4 H4 108(3) . . ?
H5A O5 H5B 104.5 . . ?
C19 N1 C8 123.7(2) . . ?
C19 N1 C11 107.43(19) . . ?
C8 N1 C11 117.2(2) . . ?
C38 N2 C24 122.4(2) . . ?
C38 N2 C20 107.0(2) . . ?
C24 N2 C20 117.9(2) . . ?
C37 C38 N2 129.4(3) . . ?
C37 C38 C33 120.6(3) . . ?
N2 C38 C33 110.0(2) . . ?
C15 C14 C19 122.1(2) . . ?
C15 C14 C13 129.7(2) . . ?
C19 C14 C13 108.2(2) . . ?
C18 C19 N1 131.0(2) . . ?
C18 C19 C14 119.5(2) . . ?
N1 C19 C14 109.4(2) . . ?
N1 C11 C10 109.3(2) . . ?
N1 C11 C12 109.2(2) . . ?
C10 C11 C12 112.3(2) . . ?
N1 C11 C13 100.95(19) . . ?
C10 C11 C13 113.7(2) . . ?
C12 C11 C13 110.7(2) . . ?
O4 C32 C33 113.5(2) . . ?
O4 C32 C20 113.5(2) . . ?
C33 C32 C20 101.6(2) . . ?
O4 C32 H32 109.3 . . ?
C33 C32 H32 109.3 . . ?
C20 C32 H32 109.3 . . ?
C19 C18 C17 117.7(2) . . ?
C19 C18 H18 121.1 . . ?
C17 C18 H18 121.1 . . ?
O2 C13 C14 112.1(2) . . ?
O2 C13 C11 115.1(2) . . ?
C14 C13 C11 101.83(19) . . ?
O2 C13 H13 109.2 . . ?
C14 C13 H13 109.2 . . ?
C11 C13 H13 109.2 . . ?
C34 C33 C38 120.9(2) . . ?
C34 C33 C32 131.5(2) . . ?
C38 C33 C32 107.6(2) . . ?
C9 C10 C11 110.8(2) . . ?
C9 C10 H10A 109.5 . . ?
C11 C10 H10A 109.5 . . ?
C9 C10 H10B 109.5 . . ?
C11 C10 H10B 109.5 . . ?
H10A C10 H10B 108.1 . . ?
C14 C15 C16 119.0(3) . . ?
C14 C15 H15 120.5 . . ?
C16 C15 H15 120.5 . . ?
C1 C2 C3 120.4(3) . . ?
C1 C2 H2A 119.8 . . ?
C3 C2 H2A 119.8 . . ?
C9 C7 C8 124.7(3) . . ?
C9 C7 H7 117.7 . . ?
C8 C7 H7 117.7 . . ?
O3 C31 C20 115.3(2) . . ?
O3 C31 H31A 108.5 . . ?
C20 C31 H31A 108.5 . . ?
O3 C31 H31B 108.5 . . ?
C20 C31 H31B 108.5 . . ?
H31A C31 H31B 107.5 . . ?
N2 C20 C21 108.7(2) . . ?
N2 C20 C31 108.4(2) . . ?
C21 C20 C31 112.5(2) . . ?
N2 C20 C32 100.77(19) . . ?
C21 C20 C32 115.3(2) . . ?
C31 C20 C32 110.3(2) . . ?
N1 C8 C7 108.4(2) . . ?
N1 C8 C1 113.2(2) . . ?
C7 C8 C1 108.6(2) . . ?
N1 C8 H8 108.9 . . ?
C7 C8 H8 108.9 . . ?
C1 C8 H8 108.9 . . ?
C2 C1 C6 118.8(3) . . ?
C2 C1 C8 122.7(2) . . ?
C6 C1 C8 118.4(2) . . ?
C22 C23 C24 124.6(3) . . ?
C22 C23 H23 117.7 . . ?
C24 C23 H23 117.7 . . ?
C30 C25 C26 119.6(3) . . ?
C30 C25 C24 121.9(3) . . ?
C26 C25 C24 118.5(3) . . ?
C36 C37 C38 118.1(3) . . ?
C36 C37 H37 120.9 . . ?
C38 C37 H37 120.9 . . ?
C33 C34 C35 118.7(3) . . ?
C33 C34 H34 120.7 . . ?
C35 C34 H34 120.7 . . ?
C17 C16 C15 119.0(3) . . ?
C17 C16 H16 120.5 . . ?
C15 C16 H16 120.5 . . ?
C36 C35 C34 120.3(3) . . ?
C36 C35 H35 119.8 . . ?
C34 C35 H35 119.8 . . ?
C7 C9 C10 123.5(3) . . ?
C7 C9 H9 118.3 . . ?
C10 C9 H9 118.3 . . ?
C35 C36 C37 121.5(3) . . ?
C35 C36 H36 119.3 . . ?
C37 C36 H36 119.3 . . ?
C3 C4 C5 119.4(3) . . ?
C3 C4 H4A 120.3 . . ?
C5 C4 H4A 120.3 . . ?
O1 C12 C11 113.8(2) . . ?
O1 C12 H12A 108.8 . . ?
C11 C12 H12A 108.8 . . ?
O1 C12 H12B 108.8 . . ?
C11 C12 H12B 108.8 . . ?
H12A C12 H12B 107.7 . . ?
C5 C6 C1 120.6(3) . . ?
C5 C6 H6 119.7 . . ?
C1 C6 H6 119.7 . . ?
C4 C5 C6 120.2(3) . . ?
C4 C5 H5 119.9 . . ?
C6 C5 H5 119.9 . . ?
N2 C24 C23 109.2(2) . . ?
N2 C24 C25 111.8(2) . . ?
C23 C24 C25 108.7(2) . . ?
N2 C24 H24 109.0 . . ?
C23 C24 H24 109.0 . . ?
C25 C24 H24 109.0 . . ?
C16 C17 C18 122.6(3) . . ?
C16 C17 H17 118.7 . . ?
C18 C17 H17 118.7 . . ?
C22 C21 C20 110.2(2) . . ?
C22 C21 H21A 109.6 . . ?
C20 C21 H21A 109.6 . . ?
C22 C21 H21B 109.6 . . ?
C20 C21 H21B 109.6 . . ?
H21A C21 H21B 108.1 . . ?
C23 C22 C21 123.1(3) . . ?
C23 C22 H22 118.5 . . ?
C21 C22 H22 118.5 . . ?
C4 C3 C2 120.5(3) . . ?
C4 C3 H3A 119.7 . . ?
C2 C3 H3A 119.7 . . ?
C25 C26 C27 120.6(4) . . ?
C25 C26 H26 119.7 . . ?
C27 C26 H26 119.7 . . ?
C25 C30 C29 119.7(4) . . ?
C25 C30 H30 120.1 . . ?
C29 C30 H30 120.1 . . ?
C28 C29 C30 119.7(4) . . ?
C28 C29 H29 120.2 . . ?
C30 C29 H29 120.2 . . ?
C28 C27 C26 119.5(4) . . ?
C28 C27 H27 120.2 . . ?
C26 C27 H27 120.2 . . ?
C27 C28 C29 120.9(3) . . ?
C27 C28 H28 119.5 . . ?
C29 C28 H28 119.5 . . ?

loop_
_geom_bond_atom_site_label_1
_geom_bond_atom_site_label_2
_geom_bond_distance
_geom_bond_site_symmetry_2
_geom_bond_publ_flag
O3 C31 1.422(3) . ?
O3 H3 0.8400 . ?
O2 C13 1.414(3) . ?
O2 H2 0.8400 . ?
O1 C12 1.434(3) . ?
O1 H1 0.8400 . ?
O4 C32 1.428(3) . ?
O4 H4 0.85(2) . ?
O5 H5A 0.8700 . ?
O5 H5B 0.8700 . ?
N1 C19 1.400(3) . ?
N1 C8 1.460(3) . ?
N1 C11 1.490(3) . ?
N2 C38 1.399(3) . ?
N2 C24 1.457(4) . ?
N2 C20 1.484(3) . ?
C38 C37 1.392(4) . ?
C38 C33 1.399(4) . ?
C14 C15 1.372(4) . ?
C14 C19 1.402(3) . ?
C14 C13 1.508(3) . ?
C19 C18 1.394(4) . ?
C11 C10 1.527(4) . ?
C11 C12 1.544(3) . ?
C11 C13 1.544(3) . ?
C32 C33 1.512(3) . ?
C32 C20 1.552(4) . ?
C32 H32 1.0000 . ?
C18 C17 1.395(4) . ?
C18 H18 0.9500 . ?
C13 H13 1.0000 . ?
C33 C34 1.384(4) . ?
C10 C9 1.506(4) . ?
C10 H10A 0.9900 . ?
C10 H10B 0.9900 . ?
C15 C16 1.397(4) . ?
C15 H15 0.9500 . ?
C2 C1 1.383(4) . ?
C2 C3 1.387(4) . ?
C2 H2A 0.9500 . ?
C7 C9 1.319(4) . ?
C7 C8 1.517(4) . ?
C7 H7 0.9500 . ?
C31 C20 1.537(3) . ?
C31 H31A 0.9900 . ?
C31 H31B 0.9900 . ?
C20 C21 1.521(4) . ?
C8 C1 1.518(4) . ?
C8 H8 1.0000 . ?
C1 C6 1.393(4) . ?
C23 C22 1.319(5) . ?
C23 C24 1.513(4) . ?
C23 H23 0.9500 . ?
C25 C30 1.380(5) . ?
C25 C26 1.390(5) . ?
C25 C24 1.526(4) . ?
C37 C36 1.389(4) . ?
C37 H37 0.9500 . ?
C34 C35 1.394(4) . ?
C34 H34 0.9500 . ?
C16 C17 1.389(4) . ?
C16 H16 0.9500 . ?
C35 C36 1.388(5) . ?
C35 H35 0.9500 . ?
C9 H9 0.9500 . ?
C36 H36 0.9500 . ?
C4 C3 1.381(5) . ?
C4 C5 1.383(5) . ?
C4 H4A 0.9500 . ?
C12 H12A 0.9900 . ?
C12 H12B 0.9900 . ?
C6 C5 1.386(4) . ?
C6 H6 0.9500 . ?
C5 H5 0.9500 . ?
C24 H24 1.0000 . ?
C17 H17 0.9500 . ?
C21 C22 1.499(5) . ?
C21 H21A 0.9900 . ?
C21 H21B 0.9900 . ?
C22 H22 0.9500 . ?
C3 H3A 0.9500 . ?
C26 C27 1.391(5) . ?
C26 H26 0.9500 . ?
C30 C29 1.402(5) . ?
C30 H30 0.9500 . ?
C29 C28 1.383(7) . ?
C29 H29 0.9500 . ?
C27 C28 1.366(7) . ?
C27 H27 0.9500 . ?
C28 H28 0.9500 . ?

loop_
_geom_torsion_atom_site_label_1
_geom_torsion_atom_site_label_2
_geom_torsion_atom_site_label_3
_geom_torsion_atom_site_label_4
_geom_torsion
_geom_torsion_site_symmetry_1
_geom_torsion_site_symmetry_2
_geom_torsion_site_symmetry_3
_geom_torsion_site_symmetry_4
_geom_torsion_publ_flag
C24 N2 C38 C37 17.4(4) . . . . ?
C20 N2 C38 C37 158.2(3) . . . . ?
C24 N2 C38 C33 -162.8(2) . . . . ?
C20 N2 C38 C33 -22.1(3) . . . . ?
C8 N1 C19 C18 19.9(4) . . . . ?
C11 N1 C19 C18 161.6(3) . . . . ?
C8 N1 C19 C14 -163.0(2) . . . . ?
C11 N1 C19 C14 -21.3(3) . . . . ?
C15 C14 C19 C18 -0.4(4) . . . . ?
C13 C14 C19 C18 176.5(2) . . . . ?
C15 C14 C19 N1 -177.9(2) . . . . ?
C13 C14 C19 N1 -1.0(3) . . . . ?
C19 N1 C11 C10 153.7(2) . . . . ?
C8 N1 C11 C10 -61.8(3) . . . . ?
C19 N1 C11 C12 -83.1(2) . . . . ?
C8 N1 C11 C12 61.5(3) . . . . ?
C19 N1 C11 C13 33.6(2) . . . . ?
C8 N1 C11 C13 178.1(2) . . . . ?
N1 C19 C18 C17 175.8(3) . . . . ?
C14 C19 C18 C17 -1.0(4) . . . . ?
C15 C14 C13 O2 -38.4(4) . . . . ?
C19 C14 C13 O2 145.1(2) . . . . ?
C15 C14 C13 C11 -161.9(3) . . . . ?
C19 C14 C13 C11 21.5(2) . . . . ?
N1 C11 C13 O2 -153.8(2) . . . . ?
C10 C11 C13 O2 89.3(3) . . . . ?
C12 C11 C13 O2 -38.2(3) . . . . ?
N1 C11 C13 C14 -32.3(2) . . . . ?
C10 C11 C13 C14 -149.2(2) . . . . ?
C12 C11 C13 C14 83.3(2) . . . . ?
C37 C38 C33 C34 -0.6(4) . . . . ?
N2 C38 C33 C34 179.7(2) . . . . ?
C37 C38 C33 C32 178.8(2) . . . . ?
N2 C38 C33 C32 -1.0(3) . . . . ?
O4 C32 C33 C34 -36.5(4) . . . . ?
C20 C32 C33 C34 -158.7(3) . . . . ?
O4 C32 C33 C38 144.3(2) . . . . ?
C20 C32 C33 C38 22.0(3) . . . . ?
N1 C11 C10 C9 42.9(3) . . . . ?
C12 C11 C10 C9 -78.5(3) . . . . ?
C13 C11 C10 C9 154.9(2) . . . . ?
C19 C14 C15 C16 1.2(4) . . . . ?
C13 C14 C15 C16 -174.9(3) . . . . ?
C38 N2 C20 C21 156.1(2) . . . . ?
C24 N2 C20 C21 -61.1(3) . . . . ?
C38 N2 C20 C31 -81.3(2) . . . . ?
C24 N2 C20 C31 61.5(3) . . . . ?
C38 N2 C20 C32 34.6(2) . . . . ?
C24 N2 C20 C32 177.3(2) . . . . ?
O3 C31 C20 N2 -178.8(2) . . . . ?
O3 C31 C20 C21 -58.6(3) . . . . ?
O3 C31 C20 C32 71.7(3) . . . . ?
O4 C32 C20 N2 -155.50(19) . . . . ?
C33 C32 C20 N2 -33.3(2) . . . . ?
O4 C32 C20 C21 87.7(3) . . . . ?
C33 C32 C20 C21 -150.1(2) . . . . ?
O4 C32 C20 C31 -41.1(3) . . . . ?
C33 C32 C20 C31 81.1(2) . . . . ?
C19 N1 C8 C7 -178.3(2) . . . . ?
C11 N1 C8 C7 43.4(3) . . . . ?
C19 N1 C8 C1 -57.8(3) . . . . ?
C11 N1 C8 C1 163.9(2) . . . . ?
C9 C7 C8 N1 -10.8(4) . . . . ?
C9 C7 C8 C1 -134.1(3) . . . . ?
C3 C2 C1 C6 -0.3(4) . . . . ?
C3 C2 C1 C8 -177.8(3) . . . . ?
N1 C8 C1 C2 -36.3(4) . . . . ?
C7 C8 C1 C2 84.1(3) . . . . ?
N1 C8 C1 C6 146.2(3) . . . . ?
C7 C8 C1 C6 -93.4(3) . . . . ?
N2 C38 C37 C36 179.7(3) . . . . ?
C33 C38 C37 C36 0.1(4) . . . . ?
C38 C33 C34 C35 0.6(4) . . . . ?
C32 C33 C34 C35 -178.6(3) . . . . ?
C14 C15 C16 C17 -0.6(4) . . . . ?
C33 C34 C35 C36 -0.1(4) . . . . ?
C8 C7 C9 C10 -2.1(5) . . . . ?
C11 C10 C9 C7 -14.9(4) . . . . ?
C34 C35 C36 C37 -0.4(5) . . . . ?
C38 C37 C36 C35 0.4(5) . . . . ?
N1 C11 C12 O1 -179.9(2) . . . . ?
C10 C11 C12 O1 -58.5(3) . . . . ?
C13 C11 C12 O1 69.8(3) . . . . ?
C2 C1 C6 C5 -0.7(4) . . . . ?
C8 C1 C6 C5 176.9(3) . . . . ?
C3 C4 C5 C6 -0.5(5) . . . . ?
C1 C6 C5 C4 1.1(5) . . . . ?
C38 N2 C24 C23 174.3(2) . . . . ?
C20 N2 C24 C23 37.6(3) . . . . ?
C38 N2 C24 C25 -65.4(3) . . . . ?
C20 N2 C24 C25 157.9(2) . . . . ?
C22 C23 C24 N2 -4.4(4) . . . . ?
C22 C23 C24 C25 -126.6(3) . . . . ?
C30 C25 C24 N2 -30.2(4) . . . . ?
C26 C25 C24 N2 152.3(3) . . . . ?
C30 C25 C24 C23 90.4(3) . . . . ?
C26 C25 C24 C23 -87.1(3) . . . . ?
C15 C16 C17 C18 -0.9(4) . . . . ?
C19 C18 C17 C16 1.7(4) . . . . ?
N2 C20 C21 C22 47.7(3) . . . . ?
C31 C20 C21 C22 -72.3(3) . . . . ?
C32 C20 C21 C22 159.9(2) . . . . ?
C24 C23 C22 C21 -3.2(5) . . . . ?
C20 C21 C22 C23 -19.7(4) . . . . ?
C5 C4 C3 C2 -0.6(5) . . . . ?
C1 C2 C3 C4 1.0(5) . . . . ?
C30 C25 C26 C27 0.4(5) . . . . ?
C24 C25 C26 C27 178.1(3) . . . . ?
C26 C25 C30 C29 -1.2(5) . . . . ?
C24 C25 C30 C29 -178.8(3) . . . . ?
C25 C30 C29 C28 1.5(5) . . . . ?
C25 C26 C27 C28 0.1(5) . . . . ?
C26 C27 C28 C29 0.1(5) . . . . ?
C30 C29 C28 C27 -0.9(5) . . . . ?
